data_7216857
loop_
_publ_author_name
'Cui, Pei-Pei'
'Zhao, Yue'
'Lv, Gao-Chao'
'Liu, Qing'
'Zhao, Xiao-Liang'
'Lu, Yi'
'Sun, Wei-Yin'

_publ_section_title
;
 Synthesis, characterization and selective hysteretic sorption property of
 metal--organic frameworks with 3,5-di(pyridine-4-yl)benzoate
;
_journal_issue 28
_journal_name_full CrystEngComm
_journal_page_first 6300
_journal_paper_doi 10.1039/c3ce42260g
_journal_volume 16
_journal_year 2014
_chemical_formula_sum 'C18 H16 N2 O6 Zn'
_chemical_formula_weight 421.70
_chemical_name_systematic
;
 ?
;
_space_group_IT_number 15
_symmetry_cell_setting monoclinic
_symmetry_space_group_name_Hall '-C 2yc'
_symmetry_space_group_name_H-M 'C 1 2/c 1'
_atom_sites_solution_hydrogens geom
_atom_sites_solution_primary direct
_atom_sites_solution_secondary difmap
_audit_creation_method SHELXL-97
_cell_angle_alpha 90.00
_cell_angle_beta 114.4920(10)
_cell_angle_gamma 90.00
_cell_formula_units_Z 8
_cell_length_a 23.0358(18)
_cell_length_b 11.6305(9)
_cell_length_c 14.5521(12)
_cell_measurement_temperature 293(2)
_cell_volume 3548.0(5)
_computing_cell_refinement 'Bruker SMART'
_computing_data_collection 'Bruker SMART'
_computing_data_reduction 'Bruker SAINT'
_computing_molecular_graphics 'Bruker SHELXTL'
_computing_publication_material 'Bruker SHELXTL'
_computing_structure_refinement 'SHELXL-97 (Sheldrick, 2008)'
_computing_structure_solution 'SHELXS-97 (Sheldrick, 2008)'
_diffrn_ambient_temperature 293(2)
_diffrn_measured_fraction_theta_full 0.995
_diffrn_measured_fraction_theta_max 0.995
_diffrn_measurement_device_type 'CCD area detector'
_diffrn_measurement_method 'phi and omga scans'
_diffrn_radiation_monochromator graphite
_diffrn_radiation_source 'fine-focus sealed tube'
_diffrn_radiation_type MoK\a
_diffrn_radiation_wavelength 0.71073
_diffrn_reflns_av_R_equivalents 0.0267
_diffrn_reflns_av_sigmaI/netI 0.0292
_diffrn_reflns_limit_h_max 29
_diffrn_reflns_limit_h_min -29
_diffrn_reflns_limit_k_max 13
_diffrn_reflns_limit_k_min -15
_diffrn_reflns_limit_l_max 17
_diffrn_reflns_limit_l_min -18
_diffrn_reflns_number 11781
_diffrn_reflns_theta_full 27.47
_diffrn_reflns_theta_max 27.47
_diffrn_reflns_theta_min 1.94
_exptl_absorpt_coefficient_mu 1.423
_exptl_absorpt_correction_T_max 0.8708
_exptl_absorpt_correction_T_min 0.6748
_exptl_absorpt_correction_type multi-scan
_exptl_absorpt_process_details sadabs
_exptl_crystal_colour colourless
_exptl_crystal_density_diffrn 1.579
_exptl_crystal_density_method 'not measured'
_exptl_crystal_description plate
_exptl_crystal_F_000 1728
_exptl_crystal_size_max 0.30
_exptl_crystal_size_mid 0.20
_exptl_crystal_size_min 0.10
_refine_diff_density_max 0.699
_refine_diff_density_min -0.535
_refine_diff_density_rms 0.077
_refine_ls_extinction_method none
_refine_ls_goodness_of_fit_ref 1.034
_refine_ls_hydrogen_treatment mixed
_refine_ls_matrix_type full
_refine_ls_number_parameters 244
_refine_ls_number_reflns 4036
_refine_ls_number_restraints 1
_refine_ls_restrained_S_all 1.034
_refine_ls_R_factor_all 0.0458
_refine_ls_R_factor_gt 0.0394
_refine_ls_shift/su_max 0.003
_refine_ls_shift/su_mean 0.000
_refine_ls_structure_factor_coef Fsqd
_refine_ls_weighting_details 'calc w=1/[\s^2^(Fo^2^)+(0.0666P)^2^+5.7848P] where P=(Fo^2^+2Fc^2^)/3'
_refine_ls_weighting_scheme calc
_refine_ls_wR_factor_gt 0.1135
_refine_ls_wR_factor_ref 0.1183
_reflns_number_gt 3460
_reflns_number_total 4036
_reflns_threshold_expression >2sigma(I)
_cod_data_source_file c3ce42260g.txt
_cod_data_source_block 1
_cod_depositor_comments
;
The following automatic conversions were performed:

'_symmetry_cell_setting' value 'Monoclinic' changed to 'monoclinic'
according to
/usr/data/users/saulius/crontab/automatic-downloads/rss-feeds/RSC/lib/dictionaries/cif_core.dic
dictionary named 'cif_core.dic' version 2.4.2 from 2011-04-26.

Automatic conversion script
Id: cif_fix_values 2281 2013-09-26 08:29:07Z andrius 
;
_cod_original_sg_symbol_H-M C2/c
_cod_database_code 7216857

loop_
_symmetry_equiv_pos_as_xyz
'x, y, z'
'-x, y, -z+1/2'
'x+1/2, y+1/2, z'
'-x+1/2, y+1/2, -z+1/2'
'-x, -y, -z'
'x, -y, z-1/2'
'-x+1/2, -y+1/2, -z'
'x+1/2, -y+1/2, z-1/2'

loop_
_atom_site_label
_atom_site_type_symbol
_atom_site_fract_x
_atom_site_fract_y
_atom_site_fract_z
_atom_site_U_iso_or_equiv
_atom_site_adp_type
_atom_site_occupancy
_atom_site_symmetry_multiplicity
_atom_site_calc_flag
_atom_site_refinement_flags
Zn1 Zn 0.113676(13) 1.07517(2) 0.22613(2) 0.03184(12) Uani 1 1 d .
C1 C 0.60675(13) 0.6840(2) 0.7602(2) 0.0386(6) Uani 1 1 d .
H1 H 0.6441 0.6726 0.8180 0.046 Uiso 1 1 calc R
C2 C 0.58326(12) 0.7944(2) 0.7369(2) 0.0354(6) Uani 1 1 d .
H2 H 0.6050 0.8555 0.7781 0.042 Uiso 1 1 calc R
C3 C 0.52717(11) 0.81423(19) 0.65188(18) 0.0272(5) Uani 1 1 d .
C4 C 0.49779(12) 0.7183(2) 0.5939(2) 0.0360(6) Uani 1 1 d .
H4 H 0.4600 0.7266 0.5362 0.043 Uiso 1 1 calc R
C5 C 0.52472(13) 0.6110(2) 0.6219(2) 0.0374(6) Uani 1 1 d .
H5 H 0.5044 0.5484 0.5817 0.045 Uiso 1 1 calc R
C6 C 0.49909(11) 0.93032(18) 0.62350(19) 0.0266(5) Uani 1 1 d .
C7 C 0.53514(10) 1.0298(2) 0.66079(18) 0.0274(5) Uani 1 1 d .
H7 H 0.5778 1.0238 0.7057 0.033 Uiso 1 1 calc R
C8 C 0.50791(11) 1.13787(19) 0.63154(18) 0.0274(5) Uani 1 1 d .
C9 C 0.44463(11) 1.1483(2) 0.56419(19) 0.0294(5) Uani 1 1 d .
H9 H 0.4267 1.2210 0.5453 0.035 Uiso 1 1 calc R
C10 C 0.40749(11) 1.0507(2) 0.52441(19) 0.0291(5) Uani 1 1 d .
C11 C 0.43506(11) 0.9429(2) 0.55596(19) 0.0294(5) Uani 1 1 d .
H11 H 0.4102 0.8775 0.5314 0.035 Uiso 1 1 calc R
C12 C 0.54851(11) 1.2437(2) 0.6696(2) 0.0312(5) Uani 1 1 d .
C13 C 0.24881(12) 0.9834(2) 0.3114(2) 0.0391(6) Uani 1 1 d .
H13 H 0.2309 0.9257 0.2638 0.047 Uiso 1 1 calc R
C14 C 0.31250(12) 0.9743(2) 0.3772(2) 0.0378(6) Uani 1 1 d .
H14 H 0.3365 0.9117 0.3733 0.045 Uiso 1 1 calc R
C15 C 0.34030(11) 1.0595(2) 0.4490(2) 0.0312(5) Uani 1 1 d .
C16 C 0.30270(13) 1.1540(2) 0.4454(2) 0.0443(7) Uani 1 1 d .
H16 H 0.3201 1.2160 0.4884 0.053 Uiso 1 1 calc R
C17 C 0.23938(13) 1.1559(2) 0.3780(2) 0.0447(7) Uani 1 1 d .
H17 H 0.2148 1.2194 0.3779 0.054 Uiso 1 1 calc R
C18 C 0.16011(18) 1.0998(3) 0.0675(2) 0.0517(8) Uani 1 1 d .
H18 H 0.1859 1.1536 0.1137 0.062 Uiso 1 1 calc R
N1 N 0.57841(11) 0.59268(17) 0.70366(17) 0.0338(5) Uani 1 1 d .
N2 N 0.21180(10) 1.07109(18) 0.31308(18) 0.0356(5) Uani 1 1 d .
O1 O 0.52163(9) 1.34082(14) 0.65453(15) 0.0363(4) Uani 1 1 d .
O2 O 0.60758(8) 1.23377(17) 0.71271(16) 0.0447(5) Uani 1 1 d .
O4 O 0.12191(11) 1.0562(2) 0.08863(18) 0.0525(5) Uani 1 1 d .
O5 O 0.17157(16) 1.0849(3) -0.0088(2) 0.0815(10) Uani 1 1 d .
O1W O 0.10323(10) 1.09173(17) 0.36747(16) 0.0436(5) Uani 1 1 d .
H1WA H 0.0647 1.1045 0.3577 0.052 Uiso 1 1 d RD
H1WB H 0.1189 1.0381 0.4089 0.052 Uiso 1 1 d RD
O2W O 0.2884(4) 0.1942(9) 0.0406(7) 0.263(4) Uani 1 1 d .

loop_
_atom_site_aniso_label
_atom_site_aniso_U_11
_atom_site_aniso_U_22
_atom_site_aniso_U_33
_atom_site_aniso_U_23
_atom_site_aniso_U_13
_atom_site_aniso_U_12
Zn1 0.02350(17) 0.01989(17) 0.0411(2) 0.00060(10) 0.00234(13) 0.00256(9)
C1 0.0356(13) 0.0251(12) 0.0394(14) -0.0005(10) -0.0001(11) 0.0026(10)
C2 0.0325(12) 0.0238(12) 0.0384(13) -0.0045(10) 0.0033(11) -0.0013(9)
C3 0.0267(11) 0.0201(10) 0.0323(12) 0.0014(9) 0.0098(9) -0.0002(8)
C4 0.0319(12) 0.0231(11) 0.0389(14) -0.0004(10) 0.0006(10) -0.0004(9)
C5 0.0355(13) 0.0213(11) 0.0415(14) -0.0025(10) 0.0021(11) -0.0016(10)
C6 0.0257(11) 0.0194(10) 0.0316(12) -0.0008(8) 0.0088(9) -0.0007(8)
C7 0.0218(10) 0.0222(11) 0.0335(12) -0.0019(9) 0.0068(9) -0.0010(8)
C8 0.0257(11) 0.0196(10) 0.0350(12) -0.0055(9) 0.0108(9) -0.0042(8)
C9 0.0269(11) 0.0187(10) 0.0375(13) -0.0026(9) 0.0083(10) 0.0003(8)
C10 0.0215(10) 0.0245(11) 0.0359(13) -0.0034(9) 0.0064(9) -0.0005(8)
C11 0.0243(11) 0.0211(10) 0.0366(13) -0.0032(9) 0.0064(10) -0.0044(8)
C12 0.0293(11) 0.0222(11) 0.0381(13) -0.0050(9) 0.0098(10) -0.0055(9)
C13 0.0304(12) 0.0310(13) 0.0448(15) -0.0101(11) 0.0044(11) -0.0002(10)
C14 0.0271(12) 0.0279(12) 0.0483(15) -0.0080(11) 0.0054(11) 0.0052(9)
C15 0.0226(11) 0.0269(11) 0.0370(13) -0.0036(10) 0.0054(10) 0.0005(9)
C16 0.0308(13) 0.0343(14) 0.0530(17) -0.0151(12) 0.0025(12) 0.0043(11)
C17 0.0308(13) 0.0364(14) 0.0525(17) -0.0118(12) 0.0028(12) 0.0097(11)
C18 0.062(2) 0.0525(18) 0.0345(15) 0.0006(13) 0.0143(15) 0.0027(16)
N1 0.0327(11) 0.0217(10) 0.0378(12) 0.0014(8) 0.0054(9) 0.0006(8)
N2 0.0234(10) 0.0313(11) 0.0410(12) -0.0041(9) 0.0025(9) 0.0037(8)
O1 0.0343(9) 0.0192(8) 0.0487(11) -0.0046(7) 0.0107(8) -0.0026(7)
O2 0.0266(9) 0.0280(10) 0.0662(14) -0.0070(9) 0.0060(9) -0.0066(7)
O4 0.0464(12) 0.0537(13) 0.0464(12) -0.0017(10) 0.0084(10) -0.0066(10)
O5 0.084(2) 0.108(3) 0.0571(17) -0.0172(15) 0.0334(16) -0.0369(17)
O1W 0.0381(10) 0.0420(11) 0.0459(11) 0.0033(9) 0.0127(9) 0.0091(8)
O2W 0.202(8) 0.322(13) 0.246(10) -0.042(8) 0.075(7) -0.047(7)

loop_
_atom_type_symbol
_atom_type_description
_atom_type_scat_dispersion_real
_atom_type_scat_dispersion_imag
_atom_type_scat_source
C C 0.0033 0.0016 'International Tables Vol C Tables 4.2.6.8 and 6.1.1.4'
H H 0.0000 0.0000 'International Tables Vol C Tables 4.2.6.8 and 6.1.1.4'
N N 0.0061 0.0033 'International Tables Vol C Tables 4.2.6.8 and 6.1.1.4'
O O 0.0106 0.0060 'International Tables Vol C Tables 4.2.6.8 and 6.1.1.4'
Zn Zn 0.2839 1.4301 'International Tables Vol C Tables 4.2.6.8 and 6.1.1.4'

loop_
_geom_angle_atom_site_label_1
_geom_angle_atom_site_label_2
_geom_angle_atom_site_label_3
_geom_angle
_geom_angle_site_symmetry_1
_geom_angle_site_symmetry_3
N2 Zn1 N1 109.12(8) . 8_465
N2 Zn1 O4 94.16(9) . .
N1 Zn1 O4 86.31(9) 8_465 .
N2 Zn1 O1 154.21(7) . 8_475
N1 Zn1 O1 96.12(8) 8_465 8_475
O4 Zn1 O1 92.64(8) . 8_475
N2 Zn1 O1W 86.86(9) . .
N1 Zn1 O1W 92.43(9) 8_465 .
O4 Zn1 O1W 178.59(8) . .
O1 Zn1 O1W 86.85(8) 8_475 .
N2 Zn1 O2 95.10(7) . 8_475
N1 Zn1 O2 155.77(8) 8_465 8_475
O4 Zn1 O2 92.77(9) . 8_475
O1 Zn1 O2 59.70(6) 8_475 8_475
O1W Zn1 O2 88.11(8) . 8_475
N2 Zn1 C12 124.54(8) . 8_475
N1 Zn1 C12 126.19(8) 8_465 8_475
O4 Zn1 C12 93.08(9) . 8_475
O1 Zn1 C12 30.09(7) 8_475 8_475
O1W Zn1 C12 87.13(8) . 8_475
O2 Zn1 C12 29.61(7) 8_475 8_475
N1 C1 C2 123.1(2) . .
N1 C1 H1 118.4 . .
C2 C1 H1 118.4 . .
C1 C2 C3 119.9(2) . .
C1 C2 H2 120.0 . .
C3 C2 H2 120.0 . .
C2 C3 C4 116.5(2) . .
C2 C3 C6 122.5(2) . .
C4 C3 C6 121.0(2) . .
C5 C4 C3 120.0(2) . .
C5 C4 H4 120.0 . .
C3 C4 H4 120.0 . .
N1 C5 C4 123.2(2) . .
N1 C5 H5 118.4 . .
C4 C5 H5 118.4 . .
C7 C6 C11 118.0(2) . .
C7 C6 C3 121.8(2) . .
C11 C6 C3 120.2(2) . .
C8 C7 C6 120.7(2) . .
C8 C7 H7 119.7 . .
C6 C7 H7 119.7 . .
C9 C8 C7 120.4(2) . .
C9 C8 C12 120.0(2) . .
C7 C8 C12 119.6(2) . .
C8 C9 C10 120.5(2) . .
C8 C9 H9 119.8 . .
C10 C9 H9 119.8 . .
C11 C10 C9 118.6(2) . .
C11 C10 C15 119.9(2) . .
C9 C10 C15 121.5(2) . .
C10 C11 C6 121.9(2) . .
C10 C11 H11 119.0 . .
C6 C11 H11 119.0 . .
O2 C12 O1 121.7(2) . .
O2 C12 C8 119.5(2) . .
O1 C12 C8 118.8(2) . .
O2 C12 Zn1 62.25(13) . 8_576
O1 C12 Zn1 59.45(12) . 8_576
C8 C12 Zn1 177.53(19) . 8_576
N2 C13 C14 123.2(2) . .
N2 C13 H13 118.4 . .
C14 C13 H13 118.4 . .
C13 C14 C15 119.4(2) . .
C13 C14 H14 120.3 . .
C15 C14 H14 120.3 . .
C16 C15 C14 116.8(2) . .
C16 C15 C10 121.8(2) . .
C14 C15 C10 121.4(2) . .
C17 C16 C15 119.9(2) . .
C17 C16 H16 120.0 . .
C15 C16 H16 120.0 . .
N2 C17 C16 123.1(2) . .
N2 C17 H17 118.5 . .
C16 C17 H17 118.5 . .
O4 C18 O5 129.3(4) . .
O4 C18 H18 115.3 . .
O5 C18 H18 115.3 . .
C5 N1 C1 117.3(2) . .
C5 N1 Zn1 116.56(17) . 8_566
C1 N1 Zn1 126.00(18) . 8_566
C17 N2 C13 117.3(2) . .
C17 N2 Zn1 119.52(17) . .
C13 N2 Zn1 123.12(17) . .
C12 O1 Zn1 90.47(14) . 8_576
C12 O2 Zn1 88.14(15) . 8_576
C18 O4 Zn1 125.8(2) . .
Zn1 O1W H1WA 112.0 . .
Zn1 O1W H1WB 115.5 . .
H1WA O1W H1WB 110.9 . .

loop_
_geom_bond_atom_site_label_1
_geom_bond_atom_site_label_2
_geom_bond_distance
_geom_bond_site_symmetry_2
Zn1 N2 2.083(2) .
Zn1 N1 2.087(2) 8_465
Zn1 O4 2.098(2) .
Zn1 O1 2.1688(18) 8_475
Zn1 O1W 2.176(2) .
Zn1 O2 2.230(2) 8_475
Zn1 C12 2.519(2) 8_475
C1 N1 1.336(3) .
C1 C2 1.380(3) .
C1 H1 0.9300 .
C2 C3 1.389(3) .
C2 H2 0.9300 .
C3 C4 1.394(3) .
C3 C6 1.480(3) .
C4 C5 1.377(3) .
C4 H4 0.9300 .
C5 N1 1.331(3) .
C5 H5 0.9300 .
C6 C7 1.397(3) .
C6 C11 1.400(3) .
C7 C8 1.390(3) .
C7 H7 0.9300 .
C8 C9 1.384(3) .
C8 C12 1.506(3) .
C9 C10 1.395(3) .
C9 H9 0.9300 .
C10 C11 1.394(3) .
C10 C15 1.484(3) .
C11 H11 0.9300 .
C12 O2 1.245(3) .
C12 O1 1.263(3) .
C12 Zn1 2.519(2) 8_576
C13 N2 1.336(3) .
C13 C14 1.384(3) .
C13 H13 0.9300 .
C14 C15 1.389(3) .
C14 H14 0.9300 .
C15 C16 1.387(3) .
C16 C17 1.380(4) .
C16 H16 0.9300 .
C17 N2 1.331(3) .
C17 H17 0.9300 .
C18 O4 1.162(4) .
C18 O5 1.255(4) .
C18 H18 0.9300 .
N1 Zn1 2.088(2) 8_566
O1 Zn1 2.1689(18) 8_576
O2 Zn1 2.230(2) 8_576
O1W H1WA 0.8521 .
O1W H1WB 0.8380 .

loop_
_geom_torsion_atom_site_label_1
_geom_torsion_atom_site_label_2
_geom_torsion_atom_site_label_3
_geom_torsion_atom_site_label_4
_geom_torsion
_geom_torsion_site_symmetry_1
_geom_torsion_site_symmetry_4
N1 C1 C2 C3 0.9(5) . .
C1 C2 C3 C4 -0.4(4) . .
C1 C2 C3 C6 179.2(3) . .
C2 C3 C4 C5 -0.2(4) . .
C6 C3 C4 C5 -179.8(2) . .
C3 C4 C5 N1 0.4(5) . .
C2 C3 C6 C7 19.4(4) . .
C4 C3 C6 C7 -161.0(2) . .
C2 C3 C6 C11 -161.9(3) . .
C4 C3 C6 C11 17.7(4) . .
C11 C6 C7 C8 0.1(4) . .
C3 C6 C7 C8 178.8(2) . .
C6 C7 C8 C9 -0.5(4) . .
C6 C7 C8 C12 -177.6(2) . .
C7 C8 C9 C10 -0.4(4) . .
C12 C8 C9 C10 176.7(2) . .
C8 C9 C10 C11 1.6(4) . .
C8 C9 C10 C15 -177.5(2) . .
C9 C10 C11 C6 -2.1(4) . .
C15 C10 C11 C6 177.1(2) . .
C7 C6 C11 C10 1.2(4) . .
C3 C6 C11 C10 -177.5(2) . .
C9 C8 C12 O2 -165.2(2) . .
C7 C8 C12 O2 11.9(4) . .
C9 C8 C12 O1 12.9(4) . .
C7 C8 C12 O1 -170.0(2) . .
C9 C8 C12 Zn1 -32(4) . 8_576
C7 C8 C12 Zn1 145(4) . 8_576
N2 C13 C14 C15 0.0(5) . .
C13 C14 C15 C16 -4.4(4) . .
C13 C14 C15 C10 176.9(3) . .
C11 C10 C15 C16 152.7(3) . .
C9 C10 C15 C16 -28.2(4) . .
C11 C10 C15 C14 -28.8(4) . .
C9 C10 C15 C14 150.4(3) . .
C14 C15 C16 C17 5.1(5) . .
C10 C15 C16 C17 -176.3(3) . .
C15 C16 C17 N2 -1.4(5) . .
C4 C5 N1 C1 0.0(4) . .
C4 C5 N1 Zn1 -176.0(2) . 8_566
C2 C1 N1 C5 -0.7(4) . .
C2 C1 N1 Zn1 175.0(2) . 8_566
C16 C17 N2 C13 -3.1(5) . .
C16 C17 N2 Zn1 173.2(3) . .
C14 C13 N2 C17 3.8(4) . .
C14 C13 N2 Zn1 -172.4(2) . .
N1 Zn1 N2 C17 -146.2(2) 8_465 .
O4 Zn1 N2 C17 126.3(2) . .
O1 Zn1 N2 C17 21.4(4) 8_475 .
O1W Zn1 N2 C17 -54.7(2) . .
O2 Zn1 N2 C17 33.1(3) 8_475 .
C12 Zn1 N2 C17 29.6(3) 8_475 .
N1 Zn1 N2 C13 29.9(3) 8_465 .
O4 Zn1 N2 C13 -57.6(2) . .
O1 Zn1 N2 C13 -162.5(2) 8_475 .
O1W Zn1 N2 C13 121.4(2) . .
O2 Zn1 N2 C13 -150.8(2) 8_475 .
C12 Zn1 N2 C13 -154.2(2) 8_475 .
O2 C12 O1 Zn1 0.1(3) . 8_576
C8 C12 O1 Zn1 -178.0(2) . 8_576
O1 C12 O2 Zn1 -0.1(3) . 8_576
C8 C12 O2 Zn1 178.0(2) . 8_576
O5 C18 O4 Zn1 172.9(3) . .
N2 Zn1 O4 C18 -39.8(3) . .
N1 Zn1 O4 C18 -148.8(3) 8_465 .
O1 Zn1 O4 C18 115.3(3) 8_475 .
O1W Zn1 O4 C18 -176(37) . .
O2 Zn1 O4 C18 55.5(3) 8_475 .
C12 Zn1 O4 C18 85.1(3) 8_475 .
